data_1514443
loop_
_publ_author_name
'Wei, Yong-Sheng'
'Chen, Kai-Jie'
'Liao, Pei-Qin'
'Zhu, Bao-Yong'
'Lin, Rui-Biao'
'Zhou, Hao-Long'
'Wang, Bao-Ying'
'Xue, Wei'
'Zhang, Jie-Peng'
'Chen, Xiao-Ming'

_publ_section_title
;
 Turning on the flexibility of isoreticular porous coordination frameworks
 for drastically tunable framework breathing and thermal expansion
;
_journal_issue 4
_journal_name_full 'Chemical Science'
_journal_page_first 1539
_journal_paper_doi 10.1039/c3sc22222e
_journal_volume 4
_journal_year 2013
_chemical_formula_sum 'C72 H43 N6 Ni3 O13'
_chemical_formula_weight 1376.25
_chemical_name_systematic
;
?
;
_space_group_IT_number 167
_symmetry_cell_setting trigonal
_symmetry_space_group_name_Hall '-R 3 2"c'
_symmetry_space_group_name_H-M 'R -3 c :H'
_atom_sites_solution_hydrogens geom
_atom_sites_solution_primary direct
_atom_sites_solution_secondary difmap
_audit_creation_method SHELXL-97
_cell_angle_alpha 90.00
_cell_angle_beta 90.00
_cell_angle_gamma 120.00
_cell_formula_units_Z 6
_cell_length_a 29.360(4)
_cell_length_b 29.360(4)
_cell_length_c 20.776(3)
_cell_measurement_temperature 150(2)
_cell_volume 15510(4)
_computing_structure_refinement 'SHELXL-97 (Sheldrick, 1997)'
_computing_structure_solution 'SHELXS-97 (Sheldrick, 1990)'
_diffrn_ambient_temperature 150(2)
_diffrn_measured_fraction_theta_full 0.942
_diffrn_measured_fraction_theta_max 0.942
_diffrn_measurement_device_type CCD
_diffrn_measurement_method '/w scan'
_diffrn_radiation_monochromator graphite
_diffrn_radiation_source 'fine-focus sealed tube'
_diffrn_radiation_type MoK\a
_diffrn_radiation_wavelength 0.71073
_diffrn_reflns_av_R_equivalents 0.0733
_diffrn_reflns_av_sigmaI/netI 0.0670
_diffrn_reflns_limit_h_max 36
_diffrn_reflns_limit_h_min -26
_diffrn_reflns_limit_k_max 36
_diffrn_reflns_limit_k_min -32
_diffrn_reflns_limit_l_max 23
_diffrn_reflns_limit_l_min -20
_diffrn_reflns_number 15369
_diffrn_reflns_theta_full 26.00
_diffrn_reflns_theta_max 26.00
_diffrn_reflns_theta_min 1.39
_exptl_absorpt_coefficient_mu 0.584
_exptl_absorpt_correction_T_max 0.9175
_exptl_absorpt_correction_T_min 0.8216
_exptl_absorpt_correction_type multi-scan
_exptl_absorpt_process_details SADABS
_exptl_crystal_colour green
_exptl_crystal_density_diffrn 0.884
_exptl_crystal_density_method 'not measured'
_exptl_crystal_description plate
_exptl_crystal_F_000 4230
_exptl_crystal_size_max 0.35
_exptl_crystal_size_mid 0.20
_exptl_crystal_size_min 0.15
_platon_squeeze_details
;
;
_refine_diff_density_max 0.724
_refine_diff_density_min -0.464
_refine_diff_density_rms 0.096
_refine_ls_extinction_method none
_refine_ls_goodness_of_fit_ref 1.049
_refine_ls_hydrogen_treatment constr
_refine_ls_matrix_type full
_refine_ls_number_parameters 133
_refine_ls_number_reflns 3194
_refine_ls_number_restraints 0
_refine_ls_restrained_S_all 1.049
_refine_ls_R_factor_all 0.0988
_refine_ls_R_factor_gt 0.0691
_refine_ls_shift/su_max 0.001
_refine_ls_shift/su_mean 0.000
_refine_ls_structure_factor_coef Fsqd
_refine_ls_weighting_details 'calc w=1/[\s^2^(Fo^2^)+(0.0920P)^2^+18.4000P] where P=(Fo^2^+2Fc^2^)/3'
_refine_ls_weighting_scheme calc
_refine_ls_wR_factor_gt 0.1739
_refine_ls_wR_factor_ref 0.1870
_reflns_number_gt 1973
_reflns_number_total 3194
_reflns_threshold_expression >2sigma(I)
_cod_data_source_file c3sc22222e.txt
_cod_data_source_block as_150K
_cod_original_sg_symbol_H-M R-3c
_cod_database_code 1514443

loop_
_symmetry_equiv_pos_as_xyz
'x, y, z'
'-y, x-y, z'
'-x+y, -x, z'
'y, x, -z+1/2'
'x-y, -y, -z+1/2'
'-x, -x+y, -z+1/2'
'x+2/3, y+1/3, z+1/3'
'-y+2/3, x-y+1/3, z+1/3'
'-x+y+2/3, -x+1/3, z+1/3'
'y+2/3, x+1/3, -z+5/6'
'x-y+2/3, -y+1/3, -z+5/6'
'-x+2/3, -x+y+1/3, -z+5/6'
'x+1/3, y+2/3, z+2/3'
'-y+1/3, x-y+2/3, z+2/3'
'-x+y+1/3, -x+2/3, z+2/3'
'y+1/3, x+2/3, -z+7/6'
'x-y+1/3, -y+2/3, -z+7/6'
'-x+1/3, -x+y+2/3, -z+7/6'
'-x, -y, -z'
'y, -x+y, -z'
'x-y, x, -z'
'-y, -x, z-1/2'
'-x+y, y, z-1/2'
'x, x-y, z-1/2'
'-x+2/3, -y+1/3, -z+1/3'
'y+2/3, -x+y+1/3, -z+1/3'
'x-y+2/3, x+1/3, -z+1/3'
'-y+2/3, -x+1/3, z-1/6'
'-x+y+2/3, y+1/3, z-1/6'
'x+2/3, x-y+1/3, z-1/6'
'-x+1/3, -y+2/3, -z+2/3'
'y+1/3, -x+y+2/3, -z+2/3'
'x-y+1/3, x+2/3, -z+2/3'
'-y+1/3, -x+2/3, z+1/6'
'-x+y+1/3, y+2/3, z+1/6'
'x+1/3, x-y+2/3, z+1/6'

loop_
_atom_site_label
_atom_site_type_symbol
_atom_site_fract_x
_atom_site_fract_y
_atom_site_fract_z
_atom_site_U_iso_or_equiv
_atom_site_adp_type
_atom_site_occupancy
_atom_site_symmetry_multiplicity
_atom_site_calc_flag
_atom_site_refinement_flags
Ni1 Ni 0.6667 0.40146(2) 0.0833 0.0363(3) Uani 1 2 d S
O1 O 0.6667 0.3333 0.0833 0.043(2) Uani 1 6 d S
H1A H 0.6667 0.3333 0.0352 0.051 Uiso 0.50 3 calc SPR
O2 O 0.43442(10) 0.71226(10) -0.00939(17) 0.0536(10) Uani 1 1 d .
O3 O 0.39426(10) 0.62519(10) -0.01802(17) 0.0527(9) Uani 1 1 d .
N1 N 0.6667 0.47226(15) 0.0833 0.0614(19) Uani 1 2 d S
N2 N 0.6667 0.71410(15) 0.0833 0.073(2) Uani 1 2 d S
C1 C 0.43266(14) 0.66931(14) -0.0023(2) 0.0340(10) Uani 1 1 d .
C2 C 0.48178(15) 0.67027(15) 0.0195(3) 0.0482(13) Uani 1 1 d .
C3 C 0.52783(9) 0.71707(8) 0.03279(17) 0.0708(19) Uani 1 1 d .
H3A H 0.5284 0.7496 0.0290 0.085 Uiso 1 1 calc R
C4 C 0.57306(9) 0.71665(8) 0.05155(17) 0.0678(18) Uani 1 1 d R
H4A H 0.6047 0.7488 0.0589 0.081 Uiso 1 1 calc R
C5 C 0.57194(9) 0.66910(8) 0.05963(17) 0.0666(18) Uani 1 1 d R
C6 C 0.52559(9) 0.62198(8) 0.04895(17) 0.147(4) Uani 1 1 d R
H6A H 0.5248 0.5895 0.0545 0.176 Uiso 1 1 calc R
C7 C 0.48036(9) 0.62241(8) 0.03019(17) 0.134(4) Uani 1 1 d R
H7A H 0.4484 0.5902 0.0246 0.161 Uiso 1 1 calc R
C8 C 0.62160(16) 0.66785(16) 0.0734(3) 0.0707(19) Uani 1 1 d .
C9 C 0.62142(17) 0.62046(16) 0.0711(3) 0.077(2) Uani 1 1 d .
H9A H 0.5898 0.5890 0.0609 0.092 Uiso 1 1 calc R
C10 C 0.6667 0.61854(18) 0.0833 0.085(3) Uani 1 2 d S
C11 C 0.6667 0.56840(17) 0.0833 0.054(2) Uani 1 2 d S
C12 C 0.71231(17) 0.56644(17) 0.0833(3) 0.077(2) Uani 1 1 d .
H12A H 0.7452 0.5982 0.0839 0.093 Uiso 1 1 calc R
C13 C 0.71104(18) 0.51831(17) 0.0825(3) 0.082(2) Uani 1 1 d .
H13A H 0.7435 0.5185 0.0813 0.098 Uiso 1 1 calc R

loop_
_atom_site_aniso_label
_atom_site_aniso_U_11
_atom_site_aniso_U_22
_atom_site_aniso_U_33
_atom_site_aniso_U_23
_atom_site_aniso_U_13
_atom_site_aniso_U_12
Ni1 0.0112(3) 0.0125(3) 0.0847(7) -0.00078(16) -0.0016(3) 0.00560(17)
O1 0.0082(16) 0.0082(16) 0.111(6) 0.000 0.000 0.0041(8)
O2 0.0300(15) 0.0293(15) 0.110(3) -0.0177(16) -0.0245(16) 0.0210(13)
O3 0.0213(13) 0.0201(13) 0.111(3) 0.0049(15) -0.0190(16) 0.0063(11)
N1 0.014(2) 0.0176(17) 0.151(6) -0.0028(14) -0.006(3) 0.0071(10)
N2 0.035(3) 0.0222(17) 0.166(7) -0.0266(18) -0.053(4) 0.0176(14)
C1 0.0225(18) 0.0255(19) 0.056(3) 0.0012(18) -0.0069(18) 0.0132(15)
C2 0.024(2) 0.028(2) 0.097(4) -0.002(2) -0.014(2) 0.0164(17)
C3 0.040(3) 0.031(2) 0.150(6) -0.027(3) -0.043(3) 0.024(2)
C4 0.032(2) 0.031(2) 0.143(6) -0.025(3) -0.035(3) 0.017(2)
C5 0.036(2) 0.028(2) 0.142(6) -0.020(3) -0.040(3) 0.0206(19)
C6 0.057(4) 0.042(3) 0.338(13) -0.021(5) -0.099(6) 0.022(3)
C7 0.062(4) 0.041(3) 0.303(11) -0.020(5) -0.087(5) 0.028(3)
C8 0.033(2) 0.022(2) 0.160(6) -0.018(3) -0.044(3) 0.0151(18)
C9 0.034(2) 0.020(2) 0.180(6) -0.024(3) -0.050(3) 0.0161(19)
C10 0.035(3) 0.0172(19) 0.208(10) -0.020(2) -0.041(5) 0.0177(17)
C11 0.023(3) 0.0166(18) 0.126(7) -0.0118(16) -0.024(3) 0.0115(13)
C12 0.032(2) 0.021(2) 0.178(7) -0.009(3) -0.022(3) 0.0121(19)
C13 0.034(2) 0.029(2) 0.185(7) -0.012(3) -0.023(3) 0.018(2)

loop_
_atom_type_symbol
_atom_type_description
_atom_type_scat_dispersion_real
_atom_type_scat_dispersion_imag
_atom_type_scat_source
C C 0.0033 0.0016 'International Tables Vol C Tables 4.2.6.8 and 6.1.1.4'
H H 0.0000 0.0000 'International Tables Vol C Tables 4.2.6.8 and 6.1.1.4'
N N 0.0061 0.0033 'International Tables Vol C Tables 4.2.6.8 and 6.1.1.4'
O O 0.0106 0.0060 'International Tables Vol C Tables 4.2.6.8 and 6.1.1.4'
Ni Ni 0.3393 1.1124 'International Tables Vol C Tables 4.2.6.8 and 6.1.1.4'

loop_
_geom_angle_atom_site_label_1
_geom_angle_atom_site_label_2
_geom_angle_atom_site_label_3
_geom_angle
_geom_angle_site_symmetry_1
_geom_angle_site_symmetry_3
O1 Ni1 O3 93.11(7) . 19_665
O1 Ni1 O3 93.11(7) . 36
O3 Ni1 O3 173.78(14) 19_665 36
O1 Ni1 N1 180.000(1) . .
O3 Ni1 N1 86.89(7) 19_665 .
O3 Ni1 N1 86.89(7) 36 .
O1 Ni1 O2 94.19(7) . 35_545
O3 Ni1 O2 88.42(13) 19_665 35_545
O3 Ni1 O2 91.12(13) 36 35_545
N1 Ni1 O2 85.81(7) . 35_545
O1 Ni1 O2 94.20(7) . 21_655
O3 Ni1 O2 91.12(13) 19_665 21_655
O3 Ni1 O2 88.42(13) 36 21_655
N1 Ni1 O2 85.80(7) . 21_655
O2 Ni1 O2 171.61(15) 35_545 21_655
Ni1 O1 Ni1 120.0 3_665 2_655
Ni1 O1 Ni1 120.0 3_665 .
Ni1 O1 Ni1 120.0 2_655 .
C1 O2 Ni1 128.0(3) . 20_565
C1 O3 Ni1 136.0(2) . 19_665
C13 N1 C13 116.3(5) 18_654 .
C13 N1 Ni1 121.8(3) 18_654 .
C13 N1 Ni1 121.8(3) . .
C8 N2 C8 118.2(5) . 18_654
O2 C1 O3 124.9(3) . .
O2 C1 C2 117.7(3) . .
O3 C1 C2 117.1(3) . .
C3 C2 C7 119.0(3) . .
C3 C2 C1 122.0(3) . .
C7 C2 C1 118.9(3) . .
C4 C3 C2 120.52(17) . .
C5 C4 C3 120.0 . .
C4 C5 C6 120.0 . .
C4 C5 C8 120.73(17) . .
C6 C5 C8 118.99(17) . .
C7 C6 C5 120.0 . .
C6 C7 C2 120.25(17) . .
N2 C8 C9 121.4(4) . .
N2 C8 C5 118.5(3) . .
C9 C8 C5 120.0(3) . .
C10 C9 C8 120.8(4) . .
C9 C10 C9 117.1(5) 18_654 .
C9 C10 C11 121.4(2) 18_654 .
C9 C10 C11 121.4(2) . .
C12 C11 C12 115.8(5) . 18_654
C12 C11 C10 122.1(3) . .
C12 C11 C10 122.1(3) 18_654 .
C11 C12 C13 120.8(4) . .
N1 C13 C12 123.2(4) . .

loop_
_geom_bond_atom_site_label_1
_geom_bond_atom_site_label_2
_geom_bond_distance
_geom_bond_site_symmetry_2
Ni1 O1 2.0001(6) .
Ni1 O3 2.063(3) 19_665
Ni1 O3 2.063(3) 36
Ni1 N1 2.079(4) .
Ni1 O2 2.091(3) 35_545
Ni1 O2 2.092(3) 21_655
O1 Ni1 2.0001(6) 3_665
O1 Ni1 2.0001(6) 2_655
O2 C1 1.245(4) .
O2 Ni1 2.092(3) 20_565
O3 C1 1.263(4) .
O3 Ni1 2.063(3) 19_665
N1 C13 1.328(5) 18_654
N1 C13 1.328(5) .
N2 C8 1.357(4) .
N2 C8 1.357(4) 18_654
C1 C2 1.498(5) .
C2 C3 1.391(4) .
C2 C7 1.403(4) .
C3 C4 1.3900 .
C4 C5 1.3900 .
C5 C6 1.3900 .
C5 C8 1.504(4) .
C6 C7 1.3900 .
C8 C9 1.390(5) .
C9 C10 1.381(5) .
C10 C9 1.381(5) 18_654
C10 C11 1.472(7) .
C11 C12 1.370(5) .
C11 C12 1.370(5) 18_654
C12 C13 1.395(6) .

loop_
_platon_squeeze_void_nr
_platon_squeeze_void_average_x
_platon_squeeze_void_average_y
_platon_squeeze_void_average_z
_platon_squeeze_void_volume
_platon_squeeze_void_count_electrons
_platon_squeeze_void_content
1 -0.014 -0.008 -0.003 8545 2819 ' '
